data_4028702
loop_
_publ_author_name
'Xiao-Yong Duan'
'Xiu-Long Yang'
'Ran Fang'
'Xie-Xue Peng'
'Wei Yu'
'Bing Han'

_publ_section_title
;
 Hydrazone Radical Promoted Vicinal Difunctionalization of Alkenes and
 Trifunctionalization of Allyls: Synthesis of Pyrazolines and
 Tetrahydropyridazines
;
_journal_name_full 'Journal of Organic Chemistry'
_journal_page_first 10692
_journal_page_last 10704
_journal_paper_doi 10.1021/jo4016908
_journal_volume 78
_journal_year 2013
_chemical_formula_sum 'C41 H59 N2 O2'
_chemical_formula_weight 611.90
_chemical_name_systematic
;
 ?
;
_space_group_IT_number 14
_symmetry_cell_setting monoclinic
_symmetry_space_group_name_Hall '-P 2yn'
_symmetry_space_group_name_H-M 'P 1 21/n 1'
_atom_sites_solution_hydrogens geom
_atom_sites_solution_primary direct
_atom_sites_solution_secondary difmap
_audit_creation_method SHELXL-97
_cell_angle_alpha 90.00
_cell_angle_beta 102.950(2)
_cell_angle_gamma 90.00
_cell_formula_units_Z 4
_cell_length_a 8.1683(2)
_cell_length_b 29.6471(7)
_cell_length_c 15.3480(4)
_cell_measurement_temperature 293(2)
_cell_volume 3622.24(16)
_computing_structure_refinement 'SHELXL-97 (Sheldrick, 1997)'
_diffrn_ambient_temperature 293(2)
_diffrn_measured_fraction_theta_full 0.995
_diffrn_measured_fraction_theta_max 0.995
_diffrn_radiation_monochromator graphite
_diffrn_radiation_source 'fine-focus sealed tube'
_diffrn_radiation_type CuK\a
_diffrn_radiation_wavelength 1.54184
_diffrn_reflns_av_R_equivalents 0.0327
_diffrn_reflns_av_sigmaI/netI 0.0299
_diffrn_reflns_limit_h_max 9
_diffrn_reflns_limit_h_min -10
_diffrn_reflns_limit_k_max 36
_diffrn_reflns_limit_k_min -36
_diffrn_reflns_limit_l_max 18
_diffrn_reflns_limit_l_min -16
_diffrn_reflns_number 22286
_diffrn_reflns_theta_full 72.72
_diffrn_reflns_theta_max 72.72
_diffrn_reflns_theta_min 2.98
_exptl_absorpt_coefficient_mu 0.517
_exptl_crystal_density_diffrn 1.122
_exptl_crystal_F_000 1340
_refine_diff_density_max 0.354
_refine_diff_density_min -0.184
_refine_diff_density_rms 0.053
_refine_ls_extinction_method none
_refine_ls_goodness_of_fit_ref 1.070
_refine_ls_hydrogen_treatment mixed
_refine_ls_matrix_type full
_refine_ls_number_parameters 415
_refine_ls_number_reflns 7160
_refine_ls_number_restraints 0
_refine_ls_restrained_S_all 1.070
_refine_ls_R_factor_all 0.0644
_refine_ls_R_factor_gt 0.0566
_refine_ls_shift/su_max 0.000
_refine_ls_shift/su_mean 0.000
_refine_ls_structure_factor_coef Fsqd
_refine_ls_weighting_details 'calc w=1/[\s^2^(Fo^2^)+(0.0905P)^2^+0.7772P] where P=(Fo^2^+2Fc^2^)/3'
_refine_ls_weighting_scheme calc
_refine_ls_wR_factor_gt 0.1606
_refine_ls_wR_factor_ref 0.1691
_reflns_number_gt 6059
_reflns_number_total 7160
_reflns_threshold_expression >2sigma(I)
_cod_data_source_file jo4016908_si_004.cif
_cod_data_source_block yangxl1213
_cod_database_code 4028702

loop_
_symmetry_equiv_pos_as_xyz
'x, y, z'
'-x+1/2, y+1/2, -z+1/2'
'-x, -y, -z'
'x-1/2, -y-1/2, z-1/2'

loop_
_atom_site_label
_atom_site_type_symbol
_atom_site_fract_x
_atom_site_fract_y
_atom_site_fract_z
_atom_site_U_iso_or_equiv
_atom_site_adp_type
_atom_site_occupancy
_atom_site_symmetry_multiplicity
_atom_site_calc_flag
_atom_site_refinement_flags
O1 O 0.31819(14) 0.38076(4) 0.33138(7) 0.0395(3) Uani 1 1 d .
O2 O -0.08981(15) 0.27869(4) 0.23738(7) 0.0419(3) Uani 1 1 d .
N3 N -0.13515(18) 0.23108(4) 0.23672(9) 0.0393(3) Uani 1 1 d .
N4 N 0.48065(17) 0.36445(5) 0.37959(9) 0.0399(3) Uani 1 1 d .
N2 N -0.0409(2) 0.44643(5) 0.17021(9) 0.0454(3) Uani 1 1 d .
N1 N -0.13883(19) 0.45463(5) 0.08692(9) 0.0449(3) Uani 1 1 d .
C1 C -0.0317(2) 0.33929(5) 0.14434(10) 0.0366(3) Uani 1 1 d .
H1 H -0.1489 0.3493 0.1336 0.044 Uiso 1 1 calc R
C2 C 0.0687(2) 0.40245(5) 0.06748(10) 0.0369(3) Uani 1 1 d .
C3 C 0.07304(19) 0.36925(5) 0.21867(10) 0.0346(3) Uani 1 1 d .
H3 H 0.0086 0.3751 0.2642 0.042 Uiso 1 1 calc R
C4 C -0.0872(2) 0.43034(5) 0.02868(10) 0.0397(3) Uani 1 1 d .
C7 C -0.0435(2) 0.47679(5) 0.23933(11) 0.0413(4) Uani 1 1 d .
C8 C 0.0935(2) 0.41383(5) 0.16932(10) 0.0360(3) Uani 1 1 d .
H8 H 0.2041 0.4273 0.1929 0.043 Uiso 1 1 calc R
C9 C -0.1751(2) 0.43361(5) -0.06632(11) 0.0415(4) Uani 1 1 d .
C10 C 0.2430(2) 0.34957(5) 0.26297(10) 0.0396(3) Uani 1 1 d .
H10A H 0.2295 0.3203 0.2886 0.047 Uiso 1 1 calc R
H10B H 0.3124 0.3461 0.2197 0.047 Uiso 1 1 calc R
C11 C 0.0356(2) 0.35123(5) 0.06131(10) 0.0413(4) Uani 1 1 d .
H11A H -0.0464 0.3438 0.0070 0.050 Uiso 1 1 calc R
H11B H 0.1386 0.3349 0.0615 0.050 Uiso 1 1 calc R
C12 C -0.0182(2) 0.20879(6) 0.31276(12) 0.0473(4) Uani 1 1 d .
C13 C -0.0286(2) 0.28866(5) 0.15925(11) 0.0412(3) Uani 1 1 d .
H13A H -0.0983 0.2738 0.1077 0.049 Uiso 1 1 calc R
H13B H 0.0853 0.2775 0.1666 0.049 Uiso 1 1 calc R
C14 C 0.4670(3) 0.35569(7) 0.47367(11) 0.0524(4) Uani 1 1 d .
C15 C 0.6091(2) 0.39766(6) 0.36461(12) 0.0476(4) Uani 1 1 d .
C16 C 0.0677(2) 0.47155(6) 0.32172(11) 0.0472(4) Uani 1 1 d .
H16 H 0.1464 0.4484 0.3304 0.057 Uiso 1 1 calc R
C17 C -0.1601(3) 0.51198(6) 0.22741(13) 0.0498(4) Uani 1 1 d .
H17 H -0.2335 0.5163 0.1722 0.060 Uiso 1 1 calc R
C18 C -0.1231(3) 0.40976(7) -0.13373(12) 0.0497(4) Uani 1 1 d .
H18 H -0.0346 0.3894 -0.1187 0.060 Uiso 1 1 calc R
C19 C -0.3190(2) 0.22917(6) 0.23402(13) 0.0489(4) Uani 1 1 d .
C1A C 0.2209(2) 0.41667(7) 0.03052(12) 0.0510(4) Uani 1 1 d .
H1AA H 0.2033 0.4078 -0.0311 0.076 Uiso 1 1 calc R
H1AB H 0.3202 0.4022 0.0644 0.076 Uiso 1 1 calc R
H1AC H 0.2344 0.4488 0.0352 0.076 Uiso 1 1 calc R
C1B C 0.0607(3) 0.50118(7) 0.39122(13) 0.0553(5) Uani 1 1 d .
H1B H 0.1359 0.4978 0.4461 0.066 Uiso 1 1 calc R
C1C C -0.2019(3) 0.41603(7) -0.22300(12) 0.0577(5) Uani 1 1 d .
H1C H -0.1656 0.3999 -0.2672 0.069 Uiso 1 1 calc R
C1D C -0.1660(3) 0.54050(6) 0.29828(14) 0.0572(5) Uani 1 1 d .
H1D H -0.2455 0.5635 0.2905 0.069 Uiso 1 1 calc R
C1E C -0.3121(3) 0.46241(7) -0.09143(14) 0.0565(5) Uani 1 1 d .
H1E H -0.3533 0.4775 -0.0477 0.068 Uiso 1 1 calc R
C1F C 0.7790(3) 0.38130(8) 0.41967(16) 0.0659(6) Uani 1 1 d .
H1FA H 0.8082 0.3532 0.3945 0.079 Uiso 1 1 calc R
H1FB H 0.8644 0.4033 0.4152 0.079 Uiso 1 1 calc R
C1G C -0.0564(3) 0.53543(7) 0.37965(14) 0.0595(5) Uani 1 1 d .
H1G H -0.0611 0.5549 0.4265 0.071 Uiso 1 1 calc R
C1H C 0.6417(3) 0.34086(9) 0.52451(15) 0.0732(7) Uani 1 1 d .
H1HA H 0.6401 0.3369 0.5871 0.088 Uiso 1 1 calc R
H1HB H 0.6674 0.3119 0.5015 0.088 Uiso 1 1 calc R
C1I C 0.3461(3) 0.31586(9) 0.47060(14) 0.0681(6) Uani 1 1 d .
H1IA H 0.2344 0.3251 0.4420 0.102 Uiso 1 1 calc R
H1IB H 0.3479 0.3060 0.5304 0.102 Uiso 1 1 calc R
H1IC H 0.3805 0.2915 0.4375 0.102 Uiso 1 1 calc R
C1J C 0.5779(3) 0.44706(7) 0.38542(16) 0.0647(5) Uani 1 1 d .
H1JA H 0.4637 0.4549 0.3587 0.097 Uiso 1 1 calc R
H1JB H 0.6524 0.4661 0.3616 0.097 Uiso 1 1 calc R
H1JC H 0.5981 0.4511 0.4490 0.097 Uiso 1 1 calc R
C1K C -0.3645(3) 0.17905(7) 0.23636(15) 0.0613(5) Uani 1 1 d .
H1KA H -0.4818 0.1764 0.2389 0.074 Uiso 1 1 calc R
H1KB H -0.3510 0.1648 0.1815 0.074 Uiso 1 1 calc R
C1L C -0.2582(3) 0.15430(7) 0.31499(16) 0.0641(6) Uani 1 1 d .
H1LA H -0.2888 0.1226 0.3123 0.077 Uiso 1 1 calc R
H1LB H -0.2773 0.1667 0.3704 0.077 Uiso 1 1 calc R
C1M C -0.3321(3) 0.44566(8) -0.24622(13) 0.0632(5) Uani 1 1 d .
H1M H -0.3831 0.4502 -0.3061 0.076 Uiso 1 1 calc R
C1N C 0.7796(3) 0.37390(10) 0.51766(17) 0.0798(8) Uani 1 1 d .
H1NA H 0.8876 0.3620 0.5487 0.096 Uiso 1 1 calc R
H1NB H 0.7611 0.4023 0.5452 0.096 Uiso 1 1 calc R
C1O C -0.0742(3) 0.15925(6) 0.31259(15) 0.0597(5) Uani 1 1 d .
H1OA H -0.0549 0.1445 0.2593 0.072 Uiso 1 1 calc R
H1OB H -0.0060 0.1441 0.3641 0.072 Uiso 1 1 calc R
C1P C 0.1566(3) 0.20980(8) 0.29281(16) 0.0618(5) Uani 1 1 d .
H1PA H 0.1503 0.1993 0.2330 0.093 Uiso 1 1 calc R
H1PB H 0.2306 0.1906 0.3343 0.093 Uiso 1 1 calc R
H1PC H 0.1989 0.2401 0.2985 0.093 Uiso 1 1 calc R
C1Q C 0.3992(4) 0.39499(10) 0.52031(15) 0.0777(7) Uani 1 1 d .
H1QA H 0.4832 0.4181 0.5344 0.117 Uiso 1 1 calc R
H1QB H 0.3717 0.3844 0.5744 0.117 Uiso 1 1 calc R
H1QC H 0.3003 0.4071 0.4813 0.117 Uiso 1 1 calc R
C1R C 0.6134(3) 0.39457(8) 0.26523(14) 0.0597(5) Uani 1 1 d .
H1RA H 0.6226 0.3635 0.2491 0.090 Uiso 1 1 calc R
H1RB H 0.7083 0.4111 0.2549 0.090 Uiso 1 1 calc R
H1RC H 0.5120 0.4072 0.2296 0.090 Uiso 1 1 calc R
C1S C -0.3776(3) 0.25533(8) 0.30744(18) 0.0683(6) Uani 1 1 d .
H1SA H -0.3452 0.2393 0.3630 0.102 Uiso 1 1 calc R
H1SB H -0.4976 0.2584 0.2917 0.102 Uiso 1 1 calc R
H1SC H -0.3267 0.2847 0.3137 0.102 Uiso 1 1 calc R
C20 C -0.4104(3) 0.24830(9) 0.14330(17) 0.0701(6) Uani 1 1 d .
H20A H -0.3840 0.2797 0.1403 0.105 Uiso 1 1 calc R
H20B H -0.5294 0.2448 0.1365 0.105 Uiso 1 1 calc R
H20C H -0.3749 0.2324 0.0963 0.105 Uiso 1 1 calc R
C21 C -0.0052(3) 0.23045(8) 0.40500(13) 0.0674(6) Uani 1 1 d .
H21A H 0.0003 0.2627 0.3998 0.101 Uiso 1 1 calc R
H21B H 0.0943 0.2198 0.4455 0.101 Uiso 1 1 calc R
H21C H -0.1021 0.2225 0.4273 0.101 Uiso 1 1 calc R
C22 C -0.3881(3) 0.46892(8) -0.18085(15) 0.0680(6) Uani 1 1 d .
H22 H -0.4771 0.4890 -0.1967 0.082 Uiso 1 1 calc R

loop_
_atom_site_aniso_label
_atom_site_aniso_U_11
_atom_site_aniso_U_22
_atom_site_aniso_U_33
_atom_site_aniso_U_23
_atom_site_aniso_U_13
_atom_site_aniso_U_12
O1 0.0387(6) 0.0421(6) 0.0356(5) -0.0042(4) 0.0039(4) -0.0028(4)
O2 0.0540(7) 0.0344(5) 0.0398(6) -0.0034(4) 0.0160(5) -0.0089(5)
N3 0.0448(7) 0.0327(6) 0.0416(7) -0.0029(5) 0.0123(6) -0.0072(5)
N4 0.0375(7) 0.0456(7) 0.0344(6) 0.0035(5) 0.0036(5) -0.0060(5)
N2 0.0570(9) 0.0434(7) 0.0348(7) -0.0048(5) 0.0080(6) 0.0091(6)
N1 0.0540(8) 0.0434(7) 0.0367(7) -0.0004(5) 0.0087(6) 0.0061(6)
C1 0.0370(7) 0.0386(8) 0.0335(7) -0.0012(6) 0.0065(6) -0.0042(6)
C2 0.0435(8) 0.0372(7) 0.0315(7) -0.0016(5) 0.0120(6) -0.0025(6)
C3 0.0373(7) 0.0366(7) 0.0308(7) -0.0016(5) 0.0094(6) -0.0034(6)
C4 0.0475(9) 0.0372(7) 0.0353(7) -0.0001(6) 0.0108(6) -0.0018(6)
C7 0.0546(9) 0.0343(7) 0.0392(8) -0.0036(6) 0.0192(7) -0.0039(6)
C8 0.0403(8) 0.0362(7) 0.0324(7) -0.0029(5) 0.0096(6) -0.0025(6)
C9 0.0486(9) 0.0385(8) 0.0364(8) 0.0010(6) 0.0074(7) -0.0045(6)
C10 0.0429(8) 0.0384(8) 0.0360(7) -0.0035(6) 0.0058(6) -0.0033(6)
C11 0.0539(9) 0.0383(8) 0.0322(7) -0.0025(6) 0.0105(7) -0.0018(7)
C12 0.0570(10) 0.0415(8) 0.0428(9) 0.0018(7) 0.0102(7) -0.0045(7)
C13 0.0486(9) 0.0396(8) 0.0373(8) -0.0023(6) 0.0136(7) -0.0067(6)
C14 0.0599(11) 0.0614(11) 0.0340(8) 0.0037(7) 0.0063(7) -0.0135(9)
C15 0.0422(9) 0.0518(10) 0.0464(9) 0.0045(7) 0.0050(7) -0.0108(7)
C16 0.0558(10) 0.0460(9) 0.0415(8) -0.0071(7) 0.0148(7) -0.0050(7)
C17 0.0653(11) 0.0410(8) 0.0474(9) 0.0001(7) 0.0219(8) 0.0041(8)
C18 0.0565(10) 0.0558(10) 0.0373(8) 0.0015(7) 0.0115(7) 0.0020(8)
C19 0.0446(9) 0.0490(9) 0.0558(10) -0.0043(8) 0.0168(8) -0.0072(7)
C1A 0.0519(10) 0.0607(11) 0.0444(9) -0.0038(8) 0.0196(8) -0.0097(8)
C1B 0.0686(12) 0.0573(10) 0.0421(9) -0.0129(8) 0.0169(8) -0.0140(9)
C1C 0.0702(13) 0.0665(12) 0.0358(9) -0.0014(8) 0.0102(8) -0.0087(10)
C1D 0.0767(13) 0.0392(9) 0.0643(12) -0.0058(8) 0.0341(10) 0.0016(8)
C1E 0.0618(12) 0.0539(10) 0.0498(10) -0.0044(8) 0.0042(8) 0.0057(9)
C1F 0.0437(10) 0.0755(14) 0.0720(14) 0.0079(11) -0.0010(9) -0.0139(9)
C1G 0.0810(14) 0.0484(10) 0.0575(11) -0.0200(8) 0.0333(10) -0.0130(9)
C1H 0.0774(15) 0.0833(16) 0.0472(11) 0.0192(10) -0.0106(10) -0.0149(12)
C1I 0.0758(14) 0.0790(14) 0.0492(10) 0.0147(10) 0.0134(10) -0.0262(12)
C1J 0.0688(13) 0.0511(11) 0.0698(13) 0.0023(9) 0.0066(10) -0.0191(10)
C1K 0.0625(12) 0.0559(11) 0.0706(13) -0.0129(9) 0.0261(10) -0.0226(9)
C1L 0.0896(16) 0.0423(9) 0.0693(13) -0.0032(9) 0.0364(12) -0.0190(10)
C1M 0.0755(14) 0.0673(12) 0.0389(9) 0.0054(8) -0.0039(9) -0.0103(10)
C1N 0.0640(14) 0.0945(18) 0.0639(14) 0.0140(12) -0.0215(11) -0.0161(12)
C1O 0.0763(14) 0.0406(9) 0.0645(12) 0.0066(8) 0.0205(10) -0.0027(9)
C1P 0.0527(11) 0.0598(11) 0.0707(13) 0.0108(10) 0.0090(10) 0.0030(9)
C1Q 0.1021(19) 0.0920(18) 0.0425(10) -0.0141(10) 0.0239(12) -0.0139(14)
C1R 0.0539(11) 0.0753(13) 0.0538(11) 0.0083(9) 0.0198(9) -0.0129(9)
C1S 0.0686(13) 0.0616(12) 0.0870(16) -0.0091(11) 0.0432(12) -0.0013(10)
C20 0.0458(11) 0.0846(16) 0.0746(14) 0.0100(12) 0.0026(10) -0.0045(10)
C21 0.0879(16) 0.0706(13) 0.0404(10) -0.0027(9) 0.0071(10) -0.0155(11)
C22 0.0690(14) 0.0656(13) 0.0590(12) 0.0057(10) -0.0074(10) 0.0110(10)

loop_
_atom_type_symbol
_atom_type_description
_atom_type_scat_dispersion_real
_atom_type_scat_dispersion_imag
_atom_type_scat_source
C C 0.0181 0.0091 'International Tables Vol C Tables 4.2.6.8 and 6.1.1.4'
H H 0.0000 0.0000 'International Tables Vol C Tables 4.2.6.8 and 6.1.1.4'
N N 0.0311 0.0180 'International Tables Vol C Tables 4.2.6.8 and 6.1.1.4'
O O 0.0492 0.0322 'International Tables Vol C Tables 4.2.6.8 and 6.1.1.4'

loop_
_geom_angle_atom_site_label_1
_geom_angle_atom_site_label_2
_geom_angle_atom_site_label_3
_geom_angle
C10 O1 N4 110.62(11)
C13 O2 N3 109.28(11)
O2 N3 C12 107.89(12)
O2 N3 C19 106.79(12)
C12 N3 C19 118.01(14)
O1 N4 C15 107.20(12)
O1 N4 C14 107.03(13)
C15 N4 C14 118.03(13)
N1 N2 C7 119.34(14)
N1 N2 C8 113.00(12)
C7 N2 C8 124.90(14)
C4 N1 N2 109.54(14)
C13 C1 C11 110.82(13)
C13 C1 C3 118.01(13)
C11 C1 C3 103.74(12)
C13 C1 H1 107.9
C11 C1 H1 107.9
C3 C1 H1 107.9
C4 C2 C1A 112.43(14)
C4 C2 C11 113.04(13)
C1A C2 C11 113.11(14)
C4 C2 C8 100.54(12)
C1A C2 C8 112.00(13)
C11 C2 C8 104.77(11)
C10 C3 C1 114.16(12)
C10 C3 C8 110.99(12)
C1 C3 C8 103.41(12)
C10 C3 H3 109.4
C1 C3 H3 109.4
C8 C3 H3 109.4
N1 C4 C9 119.03(15)
N1 C4 C2 113.99(14)
C9 C4 C2 126.91(14)
C16 C7 N2 120.09(16)
C16 C7 C17 119.32(16)
N2 C7 C17 120.57(16)
N2 C8 C3 113.26(13)
N2 C8 C2 102.81(12)
C3 C8 C2 107.44(12)
N2 C8 H8 111.0
C3 C8 H8 111.0
C2 C8 H8 111.0
C1E C9 C18 117.71(16)
C1E C9 C4 119.77(16)
C18 C9 C4 122.48(16)
O1 C10 C3 106.21(12)
O1 C10 H10A 110.5
C3 C10 H10A 110.5
O1 C10 H10B 110.5
C3 C10 H10B 110.5
H10A C10 H10B 108.7
C1 C11 C2 105.43(12)
C1 C11 H11A 110.7
C2 C11 H11A 110.7
C1 C11 H11B 110.7
C2 C11 H11B 110.7
H11A C11 H11B 108.8
N3 C12 C1P 107.40(15)
N3 C12 C21 115.93(16)
C1P C12 C21 107.57(18)
N3 C12 C1O 106.54(15)
C1P C12 C1O 108.03(17)
C21 C12 C1O 111.09(16)
O2 C13 C1 109.50(12)
O2 C13 H13A 109.8
C1 C13 H13A 109.8
O2 C13 H13B 109.8
C1 C13 H13B 109.8
H13A C13 H13B 108.2
N4 C14 C1H 106.24(16)
N4 C14 C1I 106.91(15)
C1H C14 C1I 108.35(18)
N4 C14 C1Q 115.56(17)
C1H C14 C1Q 111.91(19)
C1I C14 C1Q 107.6(2)
N4 C15 C1J 116.27(16)
N4 C15 C1F 106.68(15)
C1J C15 C1F 111.07(17)
N4 C15 C1R 106.67(14)
C1J C15 C1R 107.81(17)
C1F C15 C1R 108.00(17)
C7 C16 C1B 119.71(18)
C7 C16 H16 120.1
C1B C16 H16 120.1
C1D C17 C7 119.67(19)
C1D C17 H17 120.2
C7 C17 H17 120.2
C1C C18 C9 120.84(19)
C1C C18 H18 119.6
C9 C18 H18 119.6
N3 C19 C1S 116.02(16)
N3 C19 C1K 106.47(15)
C1S C19 C1K 110.86(16)
N3 C19 C20 107.03(15)
C1S C19 C20 108.20(19)
C1K C19 C20 107.95(18)
C2 C1A H1AA 109.5
C2 C1A H1AB 109.5
H1AA C1A H1AB 109.5
C2 C1A H1AC 109.5
H1AA C1A H1AC 109.5
H1AB C1A H1AC 109.5
C1G C1B C16 120.8(2)
C1G C1B H1B 119.6
C16 C1B H1B 119.6
C1M C1C C18 120.4(2)
C1M C1C H1C 119.8
C18 C1C H1C 119.8
C1G C1D C17 121.14(19)
C1G C1D H1D 119.4
C17 C1D H1D 119.4
C22 C1E C9 120.9(2)
C22 C1E H1E 119.6
C9 C1E H1E 119.6
C1N C1F C15 113.2(2)
C1N C1F H1FA 108.9
C15 C1F H1FA 108.9
C1N C1F H1FB 108.9
C15 C1F H1FB 108.9
H1FA C1F H1FB 107.8
C1D C1G C1B 119.34(17)
C1D C1G H1G 120.3
C1B C1G H1G 120.3
C1N C1H C14 113.72(19)
C1N C1H H1HA 108.8
C14 C1H H1HA 108.8
C1N C1H H1HB 108.8
C14 C1H H1HB 108.8
H1HA C1H H1HB 107.7
C14 C1I H1IA 109.5
C14 C1I H1IB 109.5
H1IA C1I H1IB 109.5
C14 C1I H1IC 109.5
H1IA C1I H1IC 109.5
H1IB C1I H1IC 109.5
C15 C1J H1JA 109.5
C15 C1J H1JB 109.5
H1JA C1J H1JB 109.5
C15 C1J H1JC 109.5
H1JA C1J H1JC 109.5
H1JB C1J H1JC 109.5
C1L C1K C19 112.98(17)
C1L C1K H1KA 109.0
C19 C1K H1KA 109.0
C1L C1K H1KB 109.0
C19 C1K H1KB 109.0
H1KA C1K H1KB 107.8
C1K C1L C1O 109.20(17)
C1K C1L H1LA 109.8
C1O C1L H1LA 109.8
C1K C1L H1LB 109.8
C1O C1L H1LB 109.8
H1LA C1L H1LB 108.3
C1C C1M C22 119.92(18)
C1C C1M H1M 120.0
C22 C1M H1M 120.0
C1H C1N C1F 108.95(19)
C1H C1N H1NA 109.9
C1F C1N H1NA 109.9
C1H C1N H1NB 109.9
C1F C1N H1NB 109.9
H1NA C1N H1NB 108.3
C1L C1O C12 112.81(17)
C1L C1O H1OA 109.0
C12 C1O H1OA 109.0
C1L C1O H1OB 109.0
C12 C1O H1OB 109.0
H1OA C1O H1OB 107.8
C12 C1P H1PA 109.5
C12 C1P H1PB 109.5
H1PA C1P H1PB 109.5
C12 C1P H1PC 109.5
H1PA C1P H1PC 109.5
H1PB C1P H1PC 109.5
C14 C1Q H1QA 109.5
C14 C1Q H1QB 109.5
H1QA C1Q H1QB 109.5
C14 C1Q H1QC 109.5
H1QA C1Q H1QC 109.5
H1QB C1Q H1QC 109.5
C15 C1R H1RA 109.5
C15 C1R H1RB 109.5
H1RA C1R H1RB 109.5
C15 C1R H1RC 109.5
H1RA C1R H1RC 109.5
H1RB C1R H1RC 109.5
C19 C1S H1SA 109.5
C19 C1S H1SB 109.5
H1SA C1S H1SB 109.5
C19 C1S H1SC 109.5
H1SA C1S H1SC 109.5
H1SB C1S H1SC 109.5
C19 C20 H20A 109.5
C19 C20 H20B 109.5
H20A C20 H20B 109.5
C19 C20 H20C 109.5
H20A C20 H20C 109.5
H20B C20 H20C 109.5
C12 C21 H21A 109.5
C12 C21 H21B 109.5
H21A C21 H21B 109.5
C12 C21 H21C 109.5
H21A C21 H21C 109.5
H21B C21 H21C 109.5
C1M C22 C1E 120.2(2)
C1M C22 H22 119.9
C1E C22 H22 119.9

loop_
_geom_bond_atom_site_label_1
_geom_bond_atom_site_label_2
_geom_bond_distance
O1 C10 1.4303(18)
O1 N4 1.4500(17)
O2 C13 1.4296(19)
O2 N3 1.4587(16)
N3 C12 1.487(2)
N3 C19 1.494(2)
N4 C15 1.494(2)
N4 C14 1.496(2)
N2 N1 1.369(2)
N2 C7 1.395(2)
N2 C8 1.465(2)
N1 C4 1.290(2)
C1 C13 1.518(2)
C1 C11 1.538(2)
C1 C3 1.545(2)
C1 H1 0.9800
C2 C4 1.523(2)
C2 C1A 1.537(2)
C2 C11 1.542(2)
C2 C8 1.5672(19)
C3 C10 1.519(2)
C3 C8 1.551(2)
C3 H3 0.9800
C4 C9 1.477(2)
C7 C16 1.390(3)
C7 C17 1.397(2)
C8 H8 0.9800
C9 C1E 1.392(3)
C9 C18 1.396(2)
C10 H10A 0.9700
C10 H10B 0.9700
C11 H11A 0.9700
C11 H11B 0.9700
C12 C1P 1.526(3)
C12 C21 1.536(3)
C12 C1O 1.538(2)
C13 H13A 0.9700
C13 H13B 0.9700
C14 C1H 1.529(3)
C14 C1I 1.533(3)
C14 C1Q 1.534(3)
C15 C1J 1.533(3)
C15 C1F 1.533(3)
C15 C1R 1.536(3)
C16 C1B 1.393(2)
C16 H16 0.9300
C17 C1D 1.387(3)
C17 H17 0.9300
C18 C1C 1.389(3)
C18 H18 0.9300
C19 C1S 1.530(3)
C19 C1K 1.534(3)
C19 C20 1.533(3)
C1A H1AA 0.9600
C1A H1AB 0.9600
C1A H1AC 0.9600
C1B C1G 1.379(3)
C1B H1B 0.9300
C1C C1M 1.364(3)
C1C H1C 0.9300
C1D C1G 1.372(3)
C1D H1D 0.9300
C1E C22 1.387(3)
C1E H1E 0.9300
C1F C1N 1.519(3)
C1F H1FA 0.9700
C1F H1FB 0.9700
C1G H1G 0.9300
C1H C1N 1.514(3)
C1H H1HA 0.9700
C1H H1HB 0.9700
C1I H1IA 0.9600
C1I H1IB 0.9600
C1I H1IC 0.9600
C1J H1JA 0.9600
C1J H1JB 0.9600
C1J H1JC 0.9600
C1K C1L 1.510(3)
C1K H1KA 0.9700
C1K H1KB 0.9700
C1L C1O 1.518(3)
C1L H1LA 0.9700
C1L H1LB 0.9700
C1M C22 1.377(3)
C1M H1M 0.9300
C1N H1NA 0.9700
C1N H1NB 0.9700
C1O H1OA 0.9700
C1O H1OB 0.9700
C1P H1PA 0.9600
C1P H1PB 0.9600
C1P H1PC 0.9600
C1Q H1QA 0.9600
C1Q H1QB 0.9600
C1Q H1QC 0.9600
C1R H1RA 0.9600
C1R H1RB 0.9600
C1R H1RC 0.9600
C1S H1SA 0.9600
C1S H1SB 0.9600
C1S H1SC 0.9600
C20 H20A 0.9600
C20 H20B 0.9600
C20 H20C 0.9600
C21 H21A 0.9600
C21 H21B 0.9600
C21 H21C 0.9600
C22 H22 0.9300

loop_
_geom_torsion_atom_site_label_1
_geom_torsion_atom_site_label_2
_geom_torsion_atom_site_label_3
_geom_torsion_atom_site_label_4
_geom_torsion
C13 O2 N3 C12 113.97(14)
C13 O2 N3 C19 -118.23(14)
C10 O1 N4 C15 117.28(14)
C10 O1 N4 C14 -115.18(14)
C7 N2 N1 C4 163.15(15)
C8 N2 N1 C4 1.0(2)
C13 C1 C3 C10 39.40(18)
C11 C1 C3 C10 -83.59(15)
C13 C1 C3 C8 160.11(13)
C11 C1 C3 C8 37.11(15)
N2 N1 C4 C9 179.87(14)
N2 N1 C4 C2 -3.1(2)
C1A C2 C4 N1 -115.59(16)
C11 C2 C4 N1 114.84(15)
C8 C2 C4 N1 3.69(17)
C1A C2 C4 C9 61.1(2)
C11 C2 C4 C9 -68.42(19)
C8 C2 C4 C9 -179.58(15)
N1 N2 C7 C16 -173.34(16)
C8 N2 C7 C16 -13.5(2)
N1 N2 C7 C17 8.3(2)
C8 N2 C7 C17 168.12(16)
N1 N2 C8 C3 -114.34(15)
C7 N2 C8 C3 84.73(19)
N1 N2 C8 C2 1.28(17)
C7 N2 C8 C2 -159.65(15)
C10 C3 C8 N2 -147.01(13)
C1 C3 C8 N2 90.17(14)
C10 C3 C8 C2 100.17(14)
C1 C3 C8 C2 -22.66(15)
C4 C2 C8 N2 -2.67(15)
C1A C2 C8 N2 116.92(15)
C11 C2 C8 N2 -120.10(13)
C4 C2 C8 C3 117.06(13)
C1A C2 C8 C3 -123.35(15)
C11 C2 C8 C3 -0.37(16)
N1 C4 C9 C1E -0.4(2)
C2 C4 C9 C1E -177.01(17)
N1 C4 C9 C18 177.54(16)
C2 C4 C9 C18 0.9(3)
N4 O1 C10 C3 178.60(11)
C1 C3 C10 O1 -177.85(12)
C8 C3 C10 O1 65.77(15)
C13 C1 C11 C2 -165.83(13)
C3 C1 C11 C2 -38.22(16)
C4 C2 C11 C1 -84.94(15)
C1A C2 C11 C1 145.85(14)
C8 C2 C11 C1 23.58(16)
O2 N3 C12 C1P -66.86(17)
C19 N3 C12 C1P 172.11(15)
O2 N3 C12 C21 53.41(19)
C19 N3 C12 C21 -67.6(2)
O2 N3 C12 C1O 177.58(13)
C19 N3 C12 C1O 56.55(19)
N3 O2 C13 C1 162.81(12)
C11 C1 C13 O2 179.26(13)
C3 C1 C13 O2 59.91(18)
O1 N4 C14 C1H -177.16(15)
C15 N4 C14 C1H -56.3(2)
O1 N4 C14 C1I 67.29(19)
C15 N4 C14 C1I -171.83(17)
O1 N4 C14 C1Q -52.4(2)
C15 N4 C14 C1Q 68.5(2)
O1 N4 C15 C1J 52.70(19)
C14 N4 C15 C1J -68.1(2)
O1 N4 C15 C1F 177.21(15)
C14 N4 C15 C1F 56.4(2)
O1 N4 C15 C1R -67.55(17)
C14 N4 C15 C1R 171.65(16)
N2 C7 C16 C1B -177.99(17)
C17 C7 C16 C1B 0.4(3)
C16 C7 C17 C1D -1.4(3)
N2 C7 C17 C1D 176.93(17)
C1E C9 C18 C1C 2.4(3)
C4 C9 C18 C1C -175.56(17)
O2 N3 C19 C1S -54.4(2)
C12 N3 C19 C1S 67.2(2)
O2 N3 C19 C1K -178.24(14)
C12 N3 C19 C1K -56.65(19)
O2 N3 C19 C20 66.51(18)
C12 N3 C19 C20 -171.90(16)
C7 C16 C1B C1G 0.7(3)
C9 C18 C1C C1M -0.1(3)
C7 C17 C1D C1G 1.5(3)
C18 C9 C1E C22 -3.4(3)
C4 C9 C1E C22 174.61(19)
N4 C15 C1F C1N -54.3(2)
C1J C15 C1F C1N 73.3(2)
C1R C15 C1F C1N -168.65(19)
C17 C1D C1G C1B -0.4(3)
C16 C1B C1G C1D -0.6(3)
N4 C14 C1H C1N 54.6(3)
C1I C14 C1H C1N 169.2(2)
C1Q C14 C1H C1N -72.4(3)
N3 C19 C1K C1L 54.8(2)
C1S C19 C1K C1L -72.2(2)
C20 C19 C1K C1L 169.41(18)
C19 C1K C1L C1O -57.4(2)
C18 C1C C1M C22 -1.2(3)
C14 C1H C1N C1F -56.9(3)
C15 C1F C1N C1H 56.4(3)
C1K C1L C1O C12 57.1(2)
N3 C12 C1O C1L -54.5(2)
C1P C12 C1O C1L -169.62(18)
C21 C12 C1O C1L 72.6(2)
C1C C1M C22 C1E 0.2(4)
C9 C1E C22 C1M 2.2(4)
